data_4120559
loop_
_publ_author_name
'Takezawa, Hiroki'
'Murase, Takashi'
'Resnati, Giuseppe'
'Metrangolo, Pierangelo'
'Fujita, Makoto'

_publ_contact_author 'Makoto Fujita'
_publ_section_title
;
 Recognition of polyfluorinated compounds through self-aggregation in a
 cavity.
;
_journal_issue 5
_journal_name_full 'Journal of the American Chemical Society'
_journal_page_first 1786
_journal_page_last 1788
_journal_paper_doi 10.1021/ja412893c
_journal_volume 136
_journal_year 2014
_chemical_formula_sum 'C126.8 H144 F16.78 N45.92 O78.76 Pd6'
_chemical_formula_weight 4528.66
_chemical_name_systematic
; 
 ? 
;
_space_group_IT_number 88
_symmetry_cell_setting tetragonal
_symmetry_space_group_name_Hall '-I 4ad'
_symmetry_space_group_name_H-M 'I 41/a :2'
_atom_sites_solution_hydrogens geom
_atom_sites_solution_primary direct
_atom_sites_solution_secondary difmap
_audit_creation_method SHELXL-97
_cell_angle_alpha 90.00
_cell_angle_beta 90.00
_cell_angle_gamma 90.00
_cell_formula_units_Z 4
_cell_length_a 26.037(2)
_cell_length_b 26.037(2)
_cell_length_c 31.484(3)
_cell_measurement_temperature 90(2)
_cell_measurement_theta_max 26.215
_cell_measurement_theta_min 4.045
_cell_volume 21344(3)
_computing_cell_refinement 'Bruker SAINT'
_computing_data_collection 'Bruker APEX-II'
_computing_data_reduction 'Bruker SAINT'
_computing_molecular_graphics 'Bruker XP'
_computing_publication_material 'Bruker SHELXTL'
_computing_structure_refinement 'SHELXL-97 (Sheldrick, 1997)'
_computing_structure_solution 'SHELXS-97 (Sheldrick, 1990)'
_diffrn_ambient_temperature 90(2)
_diffrn_measured_fraction_theta_full 0.991
_diffrn_measured_fraction_theta_max 0.991
_diffrn_measurement_device_type 'CCD area detector'
_diffrn_measurement_method 'omega scan'
_diffrn_radiation_monochromator 'focusing mirror'
_diffrn_radiation_source 'fine-focus sealed tube'
_diffrn_radiation_type MoK\a
_diffrn_radiation_wavelength 0.71073
_diffrn_reflns_av_R_equivalents 0.0448
_diffrn_reflns_av_sigmaI/netI 0.0222
_diffrn_reflns_limit_h_max 32
_diffrn_reflns_limit_h_min -32
_diffrn_reflns_limit_k_max 32
_diffrn_reflns_limit_k_min -32
_diffrn_reflns_limit_l_max 39
_diffrn_reflns_limit_l_min -39
_diffrn_reflns_number 107446
_diffrn_reflns_theta_full 26.23
_diffrn_reflns_theta_max 26.23
_diffrn_reflns_theta_min 4.04
_exptl_absorpt_coefficient_mu 0.601
_exptl_absorpt_correction_T_max 0.9592
_exptl_absorpt_correction_T_min 0.9535
_exptl_absorpt_correction_type multi-scan
_exptl_absorpt_process_details SADABS
_exptl_crystal_colour colorless
_exptl_crystal_density_diffrn 1.410
_exptl_crystal_density_meas ?
_exptl_crystal_density_method 'not measured'
_exptl_crystal_description Block
_exptl_crystal_F_000 9130
_exptl_crystal_size_max 0.08
_exptl_crystal_size_mid 0.07
_exptl_crystal_size_min 0.07
_refine_diff_density_max 0.977
_refine_diff_density_min -0.851
_refine_diff_density_rms 0.121
_refine_ls_extinction_method none
_refine_ls_goodness_of_fit_ref 1.047
_refine_ls_hydrogen_treatment constr
_refine_ls_matrix_type full
_refine_ls_number_parameters 809
_refine_ls_number_reflns 10656
_refine_ls_number_restraints 273
_refine_ls_restrained_S_all 1.064
_refine_ls_R_factor_all 0.0866
_refine_ls_R_factor_gt 0.0671
_refine_ls_shift/su_max 0.003
_refine_ls_shift/su_mean 0.000
_refine_ls_structure_factor_coef Fsqd
_refine_ls_weighting_details 'calc w=1/[\s^2^(Fo^2^)+(0.1190P)^2^+154.0424P] where P=(Fo^2^+2Fc^2^)/3'
_refine_ls_weighting_scheme calc
_refine_ls_wR_factor_gt 0.1910
_refine_ls_wR_factor_ref 0.2163
_reflns_number_gt 8297
_reflns_number_total 10656
_reflns_threshold_expression >2sigma(I)
_cod_data_source_file ja412893c_si_004.cif
_cod_data_source_block 1-3a
_cod_depositor_comments
;
The following automatic conversions were performed:

'_symmetry_cell_setting' value 'Tetragonal' changed to 'tetragonal'
according to
/usr/data/users/saulius/automatic-downloads/current/ACS/lib/dictionaries/cif_core.dic
dictionary named 'cif_core.dic' version 2.4.2 from 2011-04-26.

Automatic conversion script
Id: cif_fix_values 2281 2013-09-26 08:29:07Z andrius 

The following automatic conversions were performed:

'_exptl_crystal_density_meas' value 'not measured' was changed to '?'
- the value is perceived as not measured.

Automatic conversion script
Id: cif_fix_values 3008 2015-01-20 13:52:24Z robertas 
;
_cod_original_sg_symbol_H-M I4(1)/a
_cod_original_formula_sum 'C126.80 H144 F16.78 N45.92 O78.76 Pd6'
_cod_database_code 4120559

loop_
_symmetry_equiv_pos_as_xyz
'x, y, z'
'-x+1/2, -y, z+1/2'
'-y+3/4, x+1/4, z+1/4'
'y+3/4, -x+3/4, z+3/4'
'x+1/2, y+1/2, z+1/2'
'-x+1, -y+1/2, z+1'
'-y+5/4, x+3/4, z+3/4'
'y+5/4, -x+5/4, z+5/4'
'-x, -y, -z'
'x-1/2, y, -z-1/2'
'y-3/4, -x-1/4, -z-1/4'
'-y-3/4, x-3/4, -z-3/4'
'-x+1/2, -y+1/2, -z+1/2'
'x, y+1/2, -z'
'y-1/4, -x+1/4, -z+1/4'
'-y-1/4, x-1/4, -z-1/4'

loop_
_atom_site_label
_atom_site_type_symbol
_atom_site_fract_x
_atom_site_fract_y
_atom_site_fract_z
_atom_site_U_iso_or_equiv
_atom_site_adp_type
_atom_site_occupancy
_atom_site_symmetry_multiplicity
_atom_site_calc_flag
_atom_site_refinement_flags
_atom_site_disorder_assembly
_atom_site_disorder_group
Pd1 Pd 0.0000 0.7500 0.081211(17) 0.04018(18) Uani 1 2 d S . .
Pd2 Pd -0.211021(15) 1.035415(15) 0.377725(11) 0.03332(15) Uani 1 1 d . A .
N1 N -0.14777(16) 1.01075(16) 0.34632(13) 0.0367(9) Uani 1 1 d . . .
N2 N -0.02209(17) 0.9214(2) 0.25138(16) 0.0480(11) Uani 1 1 d . . .
N3 N -0.21034(18) 0.78015(17) 0.44611(15) 0.0441(11) Uani 1 1 d . . .
N4 N 0.06814(17) 0.90833(19) 0.25098(15) 0.0438(11) Uani 1 1 d . . .
N5 N 0.00768(17) 0.8024(2) 0.12831(13) 0.0423(11) Uani 1 1 d . . .
N6 N 0.0087(2) 0.8028(2) 0.03320(15) 0.0569(14) Uani 1 1 d . . .
N7 N -0.20893(17) 0.96651(17) 0.40831(14) 0.0387(10) Uani 1 1 d . . .
N8 N -0.27533(19) 1.0607(2) 0.40930(15) 0.0494(12) Uani 1 1 d . . .
N9 N -0.2117(2) 1.10609(19) 0.34856(15) 0.0497(12) Uani 1 1 d . . .
C1A C -0.2756(8) 1.1201(6) 0.3985(6) 0.059(4) Uani 0.58(3) 1 d P A 1
H1AA H -0.3103 1.1343 0.4037 0.071 Uiso 0.58(3) 1 calc PR A 1
H1AB H -0.2511 1.1381 0.4173 0.071 Uiso 0.58(3) 1 calc PR A 1
C2A C -0.2614(6) 1.1288(6) 0.3544(8) 0.059(4) Uani 0.58(3) 1 d P A 1
H2AA H -0.2868 1.1126 0.3352 0.071 Uiso 0.58(3) 1 calc PR A 1
H2AB H -0.2602 1.1660 0.3483 0.071 Uiso 0.58(3) 1 calc PR A 1
C3A C -0.3197(5) 1.0371(8) 0.3936(7) 0.068(5) Uani 0.58(3) 1 d P A 1
H3AA H -0.3494 1.0480 0.4104 0.103 Uiso 0.58(3) 1 calc PR A 1
H3AB H -0.3160 0.9997 0.3954 0.103 Uiso 0.58(3) 1 calc PR A 1
H3AC H -0.3248 1.0471 0.3639 0.103 Uiso 0.58(3) 1 calc PR A 1
C4A C -0.2687(13) 1.0568(10) 0.4557(10) 0.051(6) Uani 0.58(3) 1 d P A 1
H4AA H -0.2647 1.0206 0.4637 0.076 Uiso 0.58(3) 1 calc PR A 1
H4AB H -0.2990 1.0711 0.4699 0.076 Uiso 0.58(3) 1 calc PR A 1
H4AC H -0.2381 1.0760 0.4643 0.076 Uiso 0.58(3) 1 calc PR A 1
C5A C -0.2013(9) 1.1017(7) 0.2994(5) 0.066(5) Uani 0.58(3) 1 d P A 1
H5AA H -0.2078 1.1350 0.2859 0.099 Uiso 0.58(3) 1 calc PR A 1
H5AB H -0.2242 1.0758 0.2871 0.099 Uiso 0.58(3) 1 calc PR A 1
H5AC H -0.1655 1.0916 0.2946 0.099 Uiso 0.58(3) 1 calc PR A 1
C6A C -0.1676(12) 1.1373(9) 0.3624(12) 0.050(5) Uani 0.58(3) 1 d P A 1
H6AA H -0.1363 1.1251 0.3484 0.075 Uiso 0.58(3) 1 calc PR A 1
H6AB H -0.1635 1.1344 0.3933 0.075 Uiso 0.58(3) 1 calc PR A 1
H6AC H -0.1735 1.1734 0.3549 0.075 Uiso 0.58(3) 1 calc PR A 1
C1B C -0.2980(8) 1.1005(10) 0.3853(6) 0.056(6) Uani 0.42(3) 1 d P A 2
H1BA H -0.3244 1.1187 0.4022 0.068 Uiso 0.42(3) 1 calc PR A 2
H1BB H -0.3141 1.0867 0.3593 0.068 Uiso 0.42(3) 1 calc PR A 2
C2B C -0.2550(9) 1.1354(8) 0.3746(7) 0.048(5) Uani 0.42(3) 1 d P A 2
H2BA H -0.2400 1.1496 0.4010 0.058 Uiso 0.42(3) 1 calc PR A 2
H2BB H -0.2681 1.1645 0.3574 0.058 Uiso 0.42(3) 1 calc PR A 2
C3B C -0.3180(8) 1.0141(12) 0.4157(11) 0.077(8) Uani 0.42(3) 1 d P A 2
H3BA H -0.3280 1.0005 0.3879 0.115 Uiso 0.42(3) 1 calc PR A 2
H3BB H -0.3484 1.0278 0.4302 0.115 Uiso 0.42(3) 1 calc PR A 2
H3BC H -0.3029 0.9866 0.4329 0.115 Uiso 0.42(3) 1 calc PR A 2
C4B C -0.2655(19) 1.0741(14) 0.4540(14) 0.057(9) Uani 0.42(3) 1 d P A 2
H4BA H -0.2498 1.0447 0.4686 0.086 Uiso 0.42(3) 1 calc PR A 2
H4BB H -0.2979 1.0830 0.4680 0.086 Uiso 0.42(3) 1 calc PR A 2
H4BC H -0.2421 1.1035 0.4553 0.086 Uiso 0.42(3) 1 calc PR A 2
C5B C -0.2309(13) 1.1000(10) 0.3053(6) 0.075(8) Uani 0.42(3) 1 d P A 2
H5BA H -0.2678 1.0926 0.3061 0.112 Uiso 0.42(3) 1 calc PR A 2
H5BB H -0.2129 1.0715 0.2915 0.112 Uiso 0.42(3) 1 calc PR A 2
H5BC H -0.2250 1.1317 0.2893 0.112 Uiso 0.42(3) 1 calc PR A 2
C6B C -0.167(2) 1.131(2) 0.354(2) 0.10(2) Uani 0.42(3) 1 d P A 2
H6BA H -0.1546 1.1257 0.3829 0.157 Uiso 0.42(3) 1 calc PR A 2
H6BB H -0.1729 1.1682 0.3494 0.157 Uiso 0.42(3) 1 calc PR A 2
H6BC H -0.1419 1.1187 0.3335 0.157 Uiso 0.42(3) 1 calc PR A 2
C7 C -0.2308(3) 0.9252(2) 0.3915(2) 0.0514(14) Uani 1 1 d . . .
H7 H -0.2506 0.9288 0.3663 0.062 Uiso 1 1 calc R . .
C8 C -0.2257(3) 0.8772(2) 0.4095(2) 0.0568(16) Uani 1 1 d . . .
H8 H -0.2424 0.8483 0.3972 0.068 Uiso 1 1 calc R . .
C9 C -0.1961(2) 0.8715(2) 0.44566(17) 0.0427(12) Uani 1 1 d . . .
C10 C -0.1735(2) 0.9148(2) 0.46268(17) 0.0436(12) Uani 1 1 d . . .
H10 H -0.1526 0.9123 0.4873 0.052 Uiso 1 1 calc R . .
C11 C -0.1815(2) 0.9615(2) 0.44373(17) 0.0427(12) Uani 1 1 d . . .
H11 H -0.1669 0.9913 0.4563 0.051 Uiso 1 1 calc R . .
C12 C -0.1523(2) 0.9814(2) 0.31199(17) 0.0436(12) Uani 1 1 d . . .
H12 H -0.1857 0.9741 0.3013 0.052 Uiso 1 1 calc R . .
C13 C -0.1098(2) 0.9610(2) 0.29105(17) 0.0470(13) Uani 1 1 d . . .
H13 H -0.1140 0.9407 0.2663 0.056 Uiso 1 1 calc R . .
C14 C -0.0614(2) 0.9709(2) 0.30683(17) 0.0407(12) Uani 1 1 d . . .
C15 C -0.0575(2) 1.0013(2) 0.34311(19) 0.0436(12) Uani 1 1 d . . .
H15 H -0.0246 1.0088 0.3547 0.052 Uiso 1 1 calc R . .
C16 C -0.1005(2) 1.0205(2) 0.36196(18) 0.0397(11) Uani 1 1 d . . .
H16 H -0.0972 1.0411 0.3867 0.048 Uiso 1 1 calc R . .
C17 C -0.0148(2) 0.9502(2) 0.28590(18) 0.0438(12) Uani 1 1 d . . .
C18 C -0.1879(2) 0.8204(2) 0.46489(18) 0.0428(12) Uani 1 1 d . . .
C19 C 0.0209(2) 0.9009(2) 0.23511(17) 0.0446(13) Uani 1 1 d . . .
C20 C 0.0160(2) 0.8676(2) 0.19752(18) 0.0453(13) Uani 1 1 d . . .
C21 C -0.0313(2) 0.8536(3) 0.18196(18) 0.0525(15) Uani 1 1 d . . .
H21 H -0.0617 0.8661 0.1950 0.063 Uiso 1 1 calc R . .
C22 C -0.0344(2) 0.8214(3) 0.14759(18) 0.0480(14) Uani 1 1 d . . .
H22 H -0.0673 0.8123 0.1370 0.058 Uiso 1 1 calc R . .
C23 C 0.0594(2) 0.8488(3) 0.17726(19) 0.0507(14) Uani 1 1 d . . .
H23 H 0.0927 0.8584 0.1867 0.061 Uiso 1 1 calc R . .
C24 C 0.0537(2) 0.8161(3) 0.14331(18) 0.0469(13) Uani 1 1 d . . .
H24 H 0.0836 0.8028 0.1300 0.056 Uiso 1 1 calc R . .
C25 C -0.0092(3) 0.7775(3) -0.0064(2) 0.078(2) Uani 1 1 d . . .
H25A H 0.0046 0.7958 -0.0315 0.094 Uiso 1 1 calc R . .
H25B H -0.0472 0.7784 -0.0079 0.094 Uiso 1 1 calc R . .
C26 C -0.0225(3) 0.8501(3) 0.0396(2) 0.0631(18) Uani 1 1 d . . .
H26A H -0.0186 0.8727 0.0150 0.095 Uiso 1 1 calc R . .
H26B H -0.0107 0.8679 0.0652 0.095 Uiso 1 1 calc R . .
H26C H -0.0587 0.8407 0.0429 0.095 Uiso 1 1 calc R . .
C27 C 0.0631(3) 0.8172(4) 0.0290(3) 0.082(3) Uani 1 1 d . . .
H27A H 0.0836 0.7865 0.0229 0.123 Uiso 1 1 calc R . .
H27B H 0.0750 0.8328 0.0556 0.123 Uiso 1 1 calc R . .
H27C H 0.0670 0.8420 0.0058 0.123 Uiso 1 1 calc R . .
C1X C 0.0705(6) 0.8162(7) 0.4197(5) 0.091(4) Uani 0.478(10) 1 d PDU B 1
C2X C 0.0425(5) 0.7973(6) 0.4521(4) 0.075(4) Uani 0.478(10) 1 d PDU B 1
C3X C 0.0057(6) 0.8227(7) 0.4740(5) 0.087(5) Uani 0.478(10) 1 d PDU B 1
C4X C -0.0098(8) 0.8707(8) 0.4628(7) 0.107(5) Uani 0.478(10) 1 d PDU B 1
C5X C 0.0176(13) 0.8914(9) 0.4296(10) 0.153(11) Uani 0.478(10) 1 d PDU B 1
C6X C 0.0553(11) 0.8645(10) 0.4089(9) 0.163(13) Uani 0.478(10) 1 d PDU B 1
F1X F 0.1094(4) 0.7899(6) 0.4001(4) 0.140(6) Uani 0.478(10) 1 d PDU B 1
F2X F 0.0544(5) 0.7482(6) 0.4617(5) 0.133(5) Uani 0.478(10) 1 d PDU B 1
F3X F -0.0167(7) 0.7982(7) 0.5070(6) 0.196(10) Uani 0.478(10) 1 d PDU B 1
F4X F -0.0437(6) 0.8951(7) 0.4866(7) 0.172(9) Uani 0.478(10) 1 d PDU B 1
F5X F 0.0112(9) 0.9427(7) 0.4257(7) 0.256(12) Uani 0.478(10) 1 d PDU B 1
F6X F 0.0853(11) 0.8904(8) 0.3821(8) 0.289(16) Uani 0.478(10) 1 d PDU B 1
C1Y C 0.0517(11) 0.8685(12) 0.4275(9) 0.090(9) Uani 0.221(9) 1 d PDU C 2
C2Y C 0.0468(9) 0.8362(10) 0.4616(9) 0.093(10) Uani 0.221(9) 1 d PDU C 2
C3Y C 0.0079(9) 0.8480(9) 0.4894(8) 0.073(7) Uani 0.221(9) 1 d PDU C 2
C4Y C -0.0268(10) 0.8877(11) 0.4865(8) 0.064(7) Uani 0.221(9) 1 d PDU C 2
C5Y C -0.0221(12) 0.9198(12) 0.4517(9) 0.085(9) Uani 0.221(9) 1 d PDU C 2
C6Y C 0.0194(13) 0.9099(14) 0.4242(10) 0.085(9) Uani 0.221(9) 1 d PDU C 2
F1Y F 0.0886(14) 0.8594(13) 0.3998(10) 0.165(14) Uani 0.221(9) 1 d PDU C 2
F2Y F 0.0800(9) 0.7977(12) 0.4682(7) 0.126(11) Uani 0.221(9) 1 d PDU C 2
F3Y F 0.0072(9) 0.8214(10) 0.5252(6) 0.102(8) Uani 0.221(9) 1 d PDU C 2
F4Y F -0.0634(9) 0.8972(8) 0.5139(8) 0.099(8) Uani 0.221(9) 1 d PDU C 2
F5Y F -0.0512(10) 0.9608(9) 0.4474(7) 0.117(10) Uani 0.221(9) 1 d PDU C 2
F6Y F 0.0255(10) 0.9418(11) 0.3917(8) 0.127(11) Uani 0.221(9) 1 d PDU C 2
N1A N -0.1100(4) 1.0698(3) 0.4811(3) 0.060(2) Uiso 0.668(12) 1 d PD D 1
O1A O -0.1311(3) 1.0894(3) 0.4521(2) 0.056(2) Uiso 0.668(12) 1 d PD D 1
O2A O -0.0607(6) 1.0673(9) 0.4832(7) 0.179(7) Uiso 0.668(12) 1 d PD D 1
O3A O -0.1326(4) 1.0511(4) 0.5126(3) 0.087(3) Uiso 0.668(12) 1 d PD D 1
N1E N -0.0960(8) 1.0822(9) 0.4628(10) 0.106(9) Uiso 0.332(12) 1 d PD D 2
O1E O -0.0602(9) 1.1007(9) 0.4369(8) 0.120(9) Uiso 0.332(12) 1 d PD D 2
O2E O -0.1460(8) 1.0811(8) 0.4642(7) 0.085(6) Uiso 0.332(12) 1 d PD D 2
O3E O -0.0691(7) 1.0398(8) 0.4756(6) 0.080(6) Uiso 0.332(12) 1 d PD D 2
N1B N -0.3231(5) 0.9794(4) 0.3016(4) 0.064(4) Uiso 0.494(16) 1 d PD E 1
O1B O -0.3394(4) 0.9410(5) 0.3224(4) 0.072(4) Uiso 0.494(16) 1 d PD E 1
O2B O -0.2765(5) 0.9702(7) 0.2981(5) 0.085(4) Uiso 0.494(16) 1 d PD E 1
O3B O -0.3563(5) 1.0154(5) 0.2902(4) 0.086(5) Uiso 0.494(16) 1 d PD E 1
O1W O -0.2783(5) 0.9932(6) 0.2947(4) 0.079(4) Uiso 0.506(16) 1 d P E 2
O8W O -0.3286(18) 0.905(2) 0.3264(14) 0.31(2) Uiso 0.506(16) 1 d P E 2
O23W C -0.3569(19) 0.9821(19) 0.3098(15) 0.193(16) Uiso 0.506(16) 1 d P E 2
N1C N -0.3274(5) 1.2051(5) 0.4897(4) 0.096(4) Uiso 0.633(12) 1 d PD F 1
O1C O -0.3035(7) 1.1991(7) 0.4530(6) 0.167(7) Uiso 0.633(12) 1 d PD F 1
O2C O -0.3211(4) 1.2418(4) 0.5106(4) 0.100(4) Uiso 0.633(12) 1 d PD F 1
O3C O -0.3505(4) 1.1717(5) 0.5000(4) 0.092(3) Uiso 0.633(12) 1 d PD F 1
O2W O -0.4134(8) 1.1152(9) 0.4430(7) 0.188(8) Uiso 0.633(12) 1 d P F 1
O3W O -0.3646(11) 1.1810(11) 0.4598(10) 0.155(11) Uiso 0.367(12) 1 d P F 2
O4W O -0.4152(9) 1.0823(10) 0.4580(8) 0.115(7) Uiso 0.367(12) 1 d P F 2
O5W O -0.3432(7) 1.1465(8) 0.5130(6) 0.089(5) Uiso 0.367(12) 1 d P F 2
N1D N 0.0314(16) 0.9679(18) 0.1390(10) 0.183(19) Uiso 0.353(17) 1 d PD G 1
O1D O -0.0082(17) 0.9992(17) 0.1403(15) 0.220(19) Uiso 0.353(17) 1 d PD G 1
O2D O 0.0170(8) 0.9577(8) 0.0994(6) 0.086(6) Uiso 0.353(17) 1 d PD G 1
O3D O 0.0793(14) 0.9734(15) 0.1543(13) 0.186(15) Uiso 0.353(17) 1 d PD G 1
O9W O 0.0371(8) 0.9406(7) 0.0997(6) 0.148(6) Uiso 0.647(17) 1 d P G 2
O10W O -0.3746(7) 0.9029(7) 0.4055(5) 0.160(7) Uiso 0.647(17) 1 d P G 2
O11W O 0.0414(7) 1.0013(7) 0.1743(6) 0.160(7) Uiso 0.647(17) 1 d P G 2
O12W O -0.2705(13) 1.2584(14) 0.2849(11) 0.151(13) Uiso 0.316(15) 1 d P H 1
O13W O -0.3471(13) 1.1725(12) 0.3030(11) 0.136(11) Uiso 0.316(15) 1 d P H 1
O14W O -0.182(2) 0.707(2) 0.1483(18) 0.23(2) Uiso 0.316(15) 1 d P H 1
O15W O -0.403(2) 1.195(2) 0.3631(18) 0.23(2) Uiso 0.316(15) 1 d P H 1
O16W O -0.345(2) 1.243(2) 0.3273(17) 0.22(2) Uiso 0.316(15) 1 d P H 1
O22W O -0.2711(12) 1.1751(12) 0.2204(10) 0.140(12) Uiso 0.316(15) 1 d P H 1
O18W O -0.3815(10) 1.1588(9) 0.3247(8) 0.216(9) Uiso 0.684(15) 1 d P H 2
O19W O -0.1736(4) 0.7460(4) 0.1630(3) 0.086(3) Uiso 0.684(15) 1 d P H 2
O17W O -0.309(2) 1.213(2) 0.2894(17) 0.43(3) Uiso 0.684(15) 1 d P H 2
O1 O -0.2833(5) 0.8507(5) 0.3126(4) 0.187(5) Uiso 1 1 d . . .
O2 O -0.1236(2) 0.7761(2) 0.08853(18) 0.0788(15) Uiso 1 1 d . . .
O3 O 0.1677(10) 0.9273(10) 0.0193(8) 0.183(9) Uiso 0.50 1 d P . .
O4 O 0.1735(17) 0.8624(17) -0.0008(15) 0.210(16) Uiso 0.33 1 d P . .
O5 O 0.0000 0.7500 -0.1250 0.184(19) Uiso 0.50 4 d SP . .
O6 O 0.1363(16) 0.8056(15) -0.1163(13) 0.182(14) Uiso 0.33 1 d P . .
O7 O 0.9118(15) 0.2465(15) 0.0882(13) 0.187(14) Uiso 0.33 1 d P . .

loop_
_atom_site_aniso_label
_atom_site_aniso_U_11
_atom_site_aniso_U_22
_atom_site_aniso_U_33
_atom_site_aniso_U_23
_atom_site_aniso_U_13
_atom_site_aniso_U_12
Pd1 0.0331(3) 0.0630(4) 0.0244(3) 0.000 0.000 0.0112(2)
Pd2 0.0370(2) 0.0362(2) 0.0268(2) -0.00036(14) -0.00423(14) 0.00659(15)
N1 0.039(2) 0.039(2) 0.031(2) 0.0009(17) -0.0043(17) 0.0071(18)
N2 0.036(2) 0.065(3) 0.043(3) -0.006(2) -0.004(2) 0.012(2)
N3 0.049(3) 0.035(2) 0.048(3) 0.003(2) -0.005(2) -0.0026(19)
N4 0.035(2) 0.059(3) 0.037(2) -0.001(2) -0.0031(18) 0.004(2)
N5 0.033(2) 0.064(3) 0.030(2) -0.0017(19) 0.0007(17) 0.008(2)
N6 0.055(3) 0.084(4) 0.032(2) 0.011(2) 0.005(2) 0.027(3)
N7 0.045(2) 0.038(2) 0.034(2) -0.0009(17) -0.0063(18) 0.0003(18)
N8 0.046(3) 0.062(3) 0.040(3) -0.005(2) -0.001(2) 0.013(2)
N9 0.064(3) 0.046(3) 0.039(3) 0.009(2) -0.002(2) 0.016(2)
C1A 0.064(10) 0.050(7) 0.063(10) 0.007(6) 0.011(8) 0.017(7)
C2A 0.064(8) 0.054(8) 0.060(11) 0.013(8) 0.008(8) 0.020(6)
C3A 0.033(6) 0.085(12) 0.088(12) -0.021(9) 0.002(7) -0.008(7)
C4A 0.060(9) 0.059(14) 0.033(7) -0.003(9) 0.017(6) 0.019(10)
C5A 0.092(12) 0.064(8) 0.042(7) 0.019(6) 0.005(8) 0.029(9)
C6A 0.060(11) 0.020(6) 0.071(12) 0.006(7) -0.007(9) -0.004(6)
C1B 0.039(9) 0.084(15) 0.047(9) -0.006(9) -0.004(7) 0.027(9)
C2B 0.065(11) 0.052(10) 0.028(9) -0.001(9) 0.004(9) 0.034(8)
C3B 0.042(10) 0.093(18) 0.096(19) -0.024(14) 0.018(11) -0.021(11)
C4B 0.074(15) 0.06(2) 0.033(10) 0.000(14) -0.010(9) 0.013(16)
C5B 0.105(19) 0.089(14) 0.031(9) 0.005(8) -0.002(11) 0.064(16)
C6B 0.11(3) 0.10(4) 0.11(4) 0.06(3) 0.02(3) -0.01(3)
C7 0.067(4) 0.042(3) 0.045(3) 0.000(3) -0.020(3) -0.003(3)
C8 0.077(4) 0.037(3) 0.057(4) -0.003(3) -0.025(3) -0.007(3)
C9 0.056(3) 0.038(3) 0.034(3) -0.001(2) -0.002(2) -0.001(2)
C10 0.060(3) 0.040(3) 0.031(3) 0.000(2) -0.012(2) -0.001(2)
C11 0.061(3) 0.034(3) 0.033(3) -0.004(2) -0.005(2) -0.005(2)
C12 0.040(3) 0.059(3) 0.032(3) -0.004(2) -0.004(2) 0.013(2)
C13 0.045(3) 0.063(4) 0.033(3) -0.008(2) -0.005(2) 0.012(3)
C14 0.040(3) 0.044(3) 0.038(3) 0.002(2) -0.001(2) 0.009(2)
C15 0.041(3) 0.038(3) 0.053(3) -0.007(2) -0.009(2) 0.004(2)
C16 0.041(3) 0.035(3) 0.044(3) -0.005(2) -0.007(2) 0.005(2)
C17 0.041(3) 0.046(3) 0.044(3) 0.000(2) -0.002(2) 0.010(2)
C18 0.050(3) 0.040(3) 0.038(3) -0.002(2) 0.001(2) -0.001(2)
C19 0.039(3) 0.060(3) 0.035(3) -0.001(2) -0.001(2) 0.009(2)
C20 0.038(3) 0.060(3) 0.038(3) -0.006(3) 0.000(2) 0.009(2)
C21 0.032(3) 0.087(5) 0.039(3) -0.010(3) -0.004(2) 0.020(3)
C22 0.027(2) 0.081(4) 0.036(3) -0.006(3) -0.003(2) 0.010(3)
C23 0.031(3) 0.075(4) 0.046(3) -0.004(3) -0.002(2) 0.001(3)
C24 0.027(2) 0.072(4) 0.041(3) -0.006(3) 0.003(2) 0.002(2)
C25 0.100(6) 0.104(6) 0.030(3) 0.002(3) 0.001(3) 0.046(5)
C26 0.072(4) 0.075(4) 0.042(3) 0.012(3) -0.001(3) 0.024(4)
C27 0.060(4) 0.121(7) 0.065(5) 0.044(5) 0.026(4) 0.023(4)
C1X 0.077(10) 0.128(11) 0.067(10) -0.010(8) -0.003(7) -0.037(8)
C2X 0.056(8) 0.115(10) 0.054(8) 0.014(7) -0.020(5) -0.017(7)
C3X 0.060(9) 0.139(12) 0.063(10) 0.021(9) -0.011(6) -0.015(8)
C4X 0.098(13) 0.125(11) 0.099(13) -0.036(8) -0.038(9) 0.000(9)
C5X 0.22(3) 0.109(14) 0.13(2) 0.048(15) -0.026(15) 0.019(17)
C6X 0.17(3) 0.21(2) 0.11(2) 0.099(18) 0.012(16) 0.009(17)
F1X 0.074(7) 0.272(17) 0.075(8) -0.033(9) 0.001(5) -0.009(8)
F2X 0.125(11) 0.128(10) 0.148(13) 0.035(8) -0.033(9) 0.001(8)
F3X 0.163(16) 0.28(2) 0.144(15) 0.070(14) 0.073(12) -0.044(15)
F4X 0.094(12) 0.212(18) 0.209(19) -0.070(15) -0.036(10) 0.047(11)
F5X 0.33(3) 0.117(12) 0.32(3) 0.075(14) -0.16(2) 0.017(13)
F6X 0.35(3) 0.30(3) 0.22(2) 0.16(2) 0.09(2) -0.06(2)
C1Y 0.082(18) 0.11(2) 0.082(18) 0.025(14) -0.033(12) -0.012(13)
C2Y 0.061(16) 0.11(2) 0.106(18) 0.045(15) -0.032(11) -0.003(13)
C3Y 0.079(15) 0.061(15) 0.080(15) 0.003(11) -0.038(10) -0.021(10)
C4Y 0.047(14) 0.088(17) 0.056(14) 0.026(12) -0.035(8) -0.030(9)
C5Y 0.087(18) 0.096(19) 0.073(17) 0.039(14) -0.007(12) -0.019(12)
C6Y 0.075(17) 0.10(2) 0.078(18) 0.045(15) -0.012(12) -0.022(12)
F1Y 0.16(2) 0.20(3) 0.13(2) 0.080(19) 0.026(16) 0.069(19)
F2Y 0.081(14) 0.20(2) 0.100(16) 0.083(15) -0.006(11) 0.048(14)
F3Y 0.139(18) 0.113(16) 0.052(10) -0.003(9) -0.035(9) 0.062(14)
F4Y 0.117(17) 0.085(14) 0.096(15) 0.023(12) 0.016(11) -0.012(11)
F5Y 0.124(18) 0.116(16) 0.111(17) 0.064(13) 0.028(13) 0.006(11)
F6Y 0.118(18) 0.16(2) 0.104(17) 0.085(16) 0.025(14) 0.008(15)

loop_
_atom_type_symbol
_atom_type_description
_atom_type_scat_dispersion_real
_atom_type_scat_dispersion_imag
_atom_type_scat_source
C C 0.0033 0.0016 'International Tables Vol C Tables 4.2.6.8 and 6.1.1.4'
H H 0.0000 0.0000 'International Tables Vol C Tables 4.2.6.8 and 6.1.1.4'
N N 0.0061 0.0033 'International Tables Vol C Tables 4.2.6.8 and 6.1.1.4'
O O 0.0106 0.0060 'International Tables Vol C Tables 4.2.6.8 and 6.1.1.4'
F F 0.0171 0.0103 'International Tables Vol C Tables 4.2.6.8 and 6.1.1.4'
Pd Pd -0.9988 1.0072 'International Tables Vol C Tables 4.2.6.8 and 6.1.1.4'

loop_
_geom_angle_atom_site_label_1
_geom_angle_atom_site_label_2
_geom_angle_atom_site_label_3
_geom_angle
_geom_angle_site_symmetry_1
_geom_angle_site_symmetry_3
N5 Pd1 N5 85.9(3) . 6_464
N5 Pd1 N6 179.26(19) . 6_464
N5 Pd1 N6 94.4(2) 6_464 6_464
N5 Pd1 N6 94.4(2) . .
N5 Pd1 N6 179.3(2) 6_464 .
N6 Pd1 N6 85.3(3) 6_464 .
N1 Pd2 N7 85.97(18) . .
N1 Pd2 N8 179.7(2) . .
N7 Pd2 N8 94.3(2) . .
N1 Pd2 N9 94.16(19) . .
N7 Pd2 N9 178.0(2) . .
N8 Pd2 N9 85.6(2) . .
C12 N1 C16 119.1(5) . .
C12 N1 Pd2 120.5(4) . .
C16 N1 Pd2 120.3(4) . .
C17 N2 C19 114.5(5) . .
C17 N3 C18 114.5(5) 16_666 .
C18 N4 C19 115.3(5) 11_566 .
C24 N5 C22 118.1(5) . .
C24 N5 Pd1 121.8(4) . .
C22 N5 Pd1 119.8(4) . .
C27 N6 C25 109.9(6) . .
C27 N6 C26 109.0(6) . .
C25 N6 C26 108.1(5) . .
C27 N6 Pd1 110.0(4) . .
C25 N6 Pd1 106.6(5) . .
C26 N6 Pd1 113.1(4) . .
C7 N7 C11 119.1(5) . .
C7 N7 Pd2 120.9(4) . .
C11 N7 Pd2 119.8(4) . .
C3A N8 C1B 77.8(12) . .
C3A N8 C4A 114.6(15) . .
C1B N8 C4A 128.9(13) . .
C3A N8 C4B 126(2) . .
C1B N8 C4B 114.2(17) . .
C4A N8 C4B 18.0(19) . .
C3A N8 C1A 110.4(10) . .
C1B N8 C1A 33.4(8) . .
C4A N8 C1A 106.3(11) . .
C4B N8 C1A 88.5(15) . .
C3A N8 C3B 33.7(10) . .
C1B N8 C3B 108.8(14) . .
C4A N8 C3B 84.7(16) . .
C4B N8 C3B 100.0(19) . .
C1A N8 C3B 137.5(12) . .
C3A N8 Pd2 111.2(7) . .
C1B N8 Pd2 108.4(7) . .
C4A N8 Pd2 111.2(12) . .
C4B N8 Pd2 113(2) . .
C1A N8 Pd2 102.2(6) . .
C3B N8 Pd2 111.8(9) . .
C6B N9 C2A 124(3) . .
C6B N9 C5B 118(3) . .
C2A N9 C5B 81.7(11) . .
C6B N9 C6A 11(4) . .
C2A N9 C6A 116.0(14) . .
C5B N9 C6A 127(2) . .
C6B N9 C5A 91(3) . .
C2A N9 C5A 108.1(10) . .
C5B N9 C5A 30.0(11) . .
C6A N9 C5A 101.4(17) . .
C6B N9 C2B 108(3) . .
C2A N9 C2B 25.3(8) . .
C5B N9 C2B 106.8(11) . .
C6A N9 C2B 97.8(16) . .
C5A N9 C2B 131.5(9) . .
C6B N9 Pd2 112(3) . .
C2A N9 Pd2 108.6(7) . .
C5B N9 Pd2 108.8(12) . .
C6A N9 Pd2 110.8(12) . .
C5A N9 Pd2 111.9(7) . .
C2B N9 Pd2 101.9(8) . .
C2A C1A N8 110.9(13) . .
N9 C2A C1A 106.7(16) . .
N8 C1B C2B 105.0(17) . .
C1B C2B N9 111.0(17) . .
N7 C7 C8 121.9(5) . .
C7 C8 C9 119.3(5) . .
C10 C9 C8 118.0(5) . .
C10 C9 C18 121.0(5) . .
C8 C9 C18 121.0(5) . .
C11 C10 C9 119.4(5) . .
N7 C11 C10 122.2(5) . .
N1 C12 C13 122.2(5) . .
C14 C13 C12 119.0(5) . .
C13 C14 C15 118.0(5) . .
C13 C14 C17 121.3(5) . .
C15 C14 C17 120.7(5) . .
C16 C15 C14 120.2(5) . .
N1 C16 C15 121.5(5) . .
N3 C17 N2 125.9(5) 11_566 .
N3 C17 C14 117.4(5) 11_566 .
N2 C17 C14 116.7(5) . .
N4 C18 N3 125.3(5) 16_666 .
N4 C18 C9 117.2(5) 16_666 .
N3 C18 C9 117.4(5) . .
N4 C19 N2 124.4(5) . .
N4 C19 C20 117.7(5) . .
N2 C19 C20 117.9(5) . .
C21 C20 C23 118.1(5) . .
C21 C20 C19 121.5(5) . .
C23 C20 C19 120.4(5) . .
C22 C21 C20 119.8(5) . .
N5 C22 C21 122.2(5) . .
C24 C23 C20 119.2(5) . .
N5 C24 C23 122.5(5) . .
N6 C25 C25 108.7(5) . 6_464
C2X C1X C6X 111.8(16) . .
C2X C1X F1X 123.9(17) . .
C6X C1X F1X 124.4(18) . .
C1X C2X F2X 113.1(16) . .
C1X C2X C3X 126.2(16) . .
F2X C2X C3X 120.8(15) . .
F3X C3X C2X 117.8(16) . .
F3X C3X C4X 120.2(18) . .
C2X C3X C4X 121.9(16) . .
F4X C4X C3X 120(2) . .
F4X C4X C5X 126(2) . .
C3X C4X C5X 113.7(18) . .
F5X C5X C6X 123(2) . .
F5X C5X C4X 113(2) . .
C6X C5X C4X 122.2(19) . .
F6X C6X C1X 117(2) . .
F6X C6X C5X 118(2) . .
C1X C6X C5X 124.1(18) . .
F1Y C1Y C2Y 118(3) . .
F1Y C1Y C6Y 123(3) . .
C2Y C1Y C6Y 119(3) . .
F2Y C2Y C1Y 122(3) . .
F2Y C2Y C3Y 123(2) . .
C1Y C2Y C3Y 116(2) . .
F3Y C3Y C2Y 116(2) . .
F3Y C3Y C4Y 116(2) . .
C2Y C3Y C4Y 128(2) . .
F4Y C4Y C3Y 125(2) . .
F4Y C4Y C5Y 118(2) . .
C3Y C4Y C5Y 117(2) . .
F5Y C5Y C4Y 121(2) . .
F5Y C5Y C6Y 122(2) . .
C4Y C5Y C6Y 116(2) . .
F6Y C6Y C1Y 118(3) . .
F6Y C6Y C5Y 117(2) . .
C1Y C6Y C5Y 125(2) . .
O1A N1A O3A 124.2(10) . .
O1A N1A O2A 121.6(13) . .
O3A N1A O2A 114.2(12) . .
O2E N1E O1E 137(3) . .
O2E N1E O3E 119(2) . .
O1E N1E O3E 96.4(19) . .
O2B N1B O1B 102.7(12) . .
O2B N1B O3B 138.6(15) . .
O1B N1B O3B 118.7(12) . .
O3C N1C O2C 123.6(15) . .
O3C N1C O1C 114.7(15) . .
O2C N1C O1C 121.5(16) . .
O1D N1D O2D 86(3) . .
O1D N1D O3D 131(4) . .
O2D N1D O3D 128(4) . .
N1D O1D O2D 47.4(17) . .
N1D O2D O1D 46.7(16) . .

loop_
_geom_bond_atom_site_label_1
_geom_bond_atom_site_label_2
_geom_bond_distance
_geom_bond_site_symmetry_2
Pd1 N5 2.025(5) .
Pd1 N5 2.025(5) 6_464
Pd1 N6 2.056(5) 6_464
Pd1 N6 2.056(5) .
Pd2 N1 2.026(4) .
Pd2 N7 2.037(4) .
Pd2 N8 2.055(5) .
Pd2 N9 2.057(5) .
N1 C12 1.328(7) .
N1 C16 1.349(7) .
N2 C17 1.334(7) .
N2 C19 1.342(7) .
N3 C17 1.326(7) 16_666
N3 C18 1.338(7) .
N4 C18 1.323(7) 11_566
N4 C19 1.341(7) .
N5 C24 1.336(7) .
N5 C22 1.347(7) .
N6 C27 1.472(9) .
N6 C25 1.486(9) .
N6 C26 1.488(8) .
N7 C7 1.328(7) .
N7 C11 1.331(7) .
N8 C3A 1.398(15) .
N8 C1B 1.412(18) .
N8 C4A 1.47(3) .
N8 C4B 1.47(5) .
N8 C1A 1.583(14) .
N8 C3B 1.66(2) .
N9 C6B 1.34(6) .
N9 C2A 1.435(16) .
N9 C5B 1.46(2) .
N9 C6A 1.47(3) .
N9 C5A 1.576(17) .
N9 C2B 1.589(19) .
C1A C2A 1.45(3) .
C1B C2B 1.48(4) .
C7 C8 1.380(8) .
C8 C9 1.383(8) .
C9 C10 1.381(8) .
C9 C18 1.476(8) .
C10 C11 1.370(8) .
C12 C13 1.395(8) .
C13 C14 1.377(8) .
C14 C15 1.394(8) .
C14 C17 1.483(7) .
C15 C16 1.363(8) .
C17 N3 1.326(7) 11_566
C18 N4 1.323(7) 16_666
C19 C20 1.472(8) .
C20 C21 1.374(8) .
C20 C23 1.387(8) .
C21 C22 1.370(8) .
C23 C24 1.374(9) .
C25 C25 1.509(16) 6_464
C1X C2X 1.347(16) .
C1X C6X 1.363(18) .
C1X F1X 1.369(16) .
C2X F2X 1.349(15) .
C2X C3X 1.353(16) .
C3X F3X 1.352(15) .
C3X C4X 1.360(17) .
C4X F4X 1.320(17) .
C4X C5X 1.378(18) .
C5X F5X 1.352(18) .
C5X C6X 1.370(19) .
C6X F6X 1.333(18) .
C1Y F1Y 1.317(19) .
C1Y C2Y 1.370(19) .
C1Y C6Y 1.372(19) .
C2Y F2Y 1.338(18) .
C2Y C3Y 1.374(19) .
C3Y F3Y 1.324(19) .
C3Y C4Y 1.377(19) .
C4Y F4Y 1.309(19) .
C4Y C5Y 1.385(19) .
C5Y F5Y 1.317(19) .
C5Y C6Y 1.406(19) .
C6Y F6Y 1.330(19) .
N1A O1A 1.183(10) .
N1A O3A 1.253(11) .
N1A O2A 1.288(15) .
N1E O2E 1.303(18) .
N1E O1E 1.330(18) .
N1E O3E 1.367(18) .
N1B O2B 1.242(14) .
N1B O1B 1.270(13) .
N1B O3B 1.323(14) .
N1C O3C 1.107(13) .
N1C O2C 1.170(13) .
N1C O1C 1.322(15) .
N1D O1D 1.32(2) .
N1D O2D 1.331(19) .
N1D O3D 1.344(19) .
O1D O2D 1.80(5) .
O3 O4 1.81(5) .

loop_
_geom_torsion_atom_site_label_1
_geom_torsion_atom_site_label_2
_geom_torsion_atom_site_label_3
_geom_torsion_atom_site_label_4
_geom_torsion
_geom_torsion_site_symmetry_1
_geom_torsion_site_symmetry_4
N7 Pd2 N1 C12 84.4(4) . .
N8 Pd2 N1 C12 -61(47) . .
N9 Pd2 N1 C12 -97.6(4) . .
N7 Pd2 N1 C16 -90.2(4) . .
N8 Pd2 N1 C16 124(49) . .
N9 Pd2 N1 C16 87.8(4) . .
N5 Pd1 N5 C24 93.2(5) 6_464 .
N6 Pd1 N5 C24 -155(19) 6_464 .
N6 Pd1 N5 C24 -86.1(5) . .
N5 Pd1 N5 C22 -81.6(5) 6_464 .
N6 Pd1 N5 C22 30(19) 6_464 .
N6 Pd1 N5 C22 99.1(5) . .
N5 Pd1 N6 C27 75.9(5) . .
N5 Pd1 N6 C27 -36(19) 6_464 .
N6 Pd1 N6 C27 -104.8(5) 6_464 .
N5 Pd1 N6 C25 -165.0(4) . .
N5 Pd1 N6 C25 84(19) 6_464 .
N6 Pd1 N6 C25 14.3(3) 6_464 .
N5 Pd1 N6 C26 -46.3(5) . .
N5 Pd1 N6 C26 -158(19) 6_464 .
N6 Pd1 N6 C26 133.0(6) 6_464 .
N1 Pd2 N7 C7 -85.5(5) . .
N8 Pd2 N7 C7 94.3(5) . .
N9 Pd2 N7 C7 -179(100) . .
N1 Pd2 N7 C11 88.4(4) . .
N8 Pd2 N7 C11 -91.8(4) . .
N9 Pd2 N7 C11 -5(6) . .
N1 Pd2 N8 C3A 69(47) . .
N7 Pd2 N8 C3A -76.0(12) . .
N9 Pd2 N8 C3A 106.0(12) . .
N1 Pd2 N8 C1B -14(47) . .
N7 Pd2 N8 C1B -159.7(13) . .
N9 Pd2 N8 C1B 22.3(13) . .
N1 Pd2 N8 C4A -161(100) . .
N7 Pd2 N8 C4A 53.1(12) . .
N9 Pd2 N8 C4A -124.9(12) . .
N1 Pd2 N8 C4B -142(49) . .
N7 Pd2 N8 C4B 72.4(16) . .
N9 Pd2 N8 C4B -105.6(16) . .
N1 Pd2 N8 C1A -48(47) . .
N7 Pd2 N8 C1A 166.1(9) . .
N9 Pd2 N8 C1A -11.9(9) . .
N1 Pd2 N8 C3B 106(48) . .
N7 Pd2 N8 C3B -39.8(15) . .
N9 Pd2 N8 C3B 142.3(15) . .
N1 Pd2 N9 C6B -56(3) . .
N7 Pd2 N9 C6B 37(7) . .
N8 Pd2 N9 C6B 124(3) . .
N1 Pd2 N9 C2A 162.9(11) . .
N7 Pd2 N9 C2A -103(6) . .
N8 Pd2 N9 C2A -16.9(11) . .
N1 Pd2 N9 C5B 75.7(14) . .
N7 Pd2 N9 C5B 169(6) . .
N8 Pd2 N9 C5B -104.2(14) . .
N1 Pd2 N9 C6A -68.6(15) . .
N7 Pd2 N9 C6A 25(6) . .
N8 Pd2 N9 C6A 111.6(15) . .
N1 Pd2 N9 C5A 43.7(10) . .
N7 Pd2 N9 C5A 137(6) . .
N8 Pd2 N9 C5A -136.1(10) . .
N1 Pd2 N9 C2B -171.8(10) . .
N7 Pd2 N9 C2B -78(6) . .
N8 Pd2 N9 C2B 8.4(10) . .
C3A N8 C1A C2A -78(2) . .
C1B N8 C1A C2A -65(2) . .
C4A N8 C1A C2A 157(2) . .
C4B N8 C1A C2A 154(3) . .
C3B N8 C1A C2A -103(2) . .
Pd2 N8 C1A C2A 40.5(18) . .
C6B N9 C2A C1A -91(4) . .
C5B N9 C2A C1A 151(2) . .
C6A N9 C2A C1A -82(2) . .
C5A N9 C2A C1A 165.3(17) . .
C2B N9 C2A C1A -35(3) . .
Pd2 N9 C2A C1A 43.8(19) . .
N8 C1A C2A N9 -57(2) . .
C3A N8 C1B C2B -157(2) . .
C4A N8 C1B C2B 91(2) . .
C4B N8 C1B C2B 79(3) . .
C1A N8 C1B C2B 36.1(18) . .
C3B N8 C1B C2B -170.0(19) . .
Pd2 N8 C1B C2B -48(2) . .
N8 C1B C2B N9 59(2) . .
C6B N9 C2B C1B -156(3) . .
C2A N9 C2B C1B 70(3) . .
C5B N9 C2B C1B 76(3) . .
C6A N9 C2B C1B -151(2) . .
C5A N9 C2B C1B 96(2) . .
Pd2 N9 C2B C1B -38.0(18) . .
C11 N7 C7 C8 -0.3(10) . .
Pd2 N7 C7 C8 173.7(5) . .
N7 C7 C8 C9 -1.4(11) . .
C7 C8 C9 C10 1.2(10) . .
C7 C8 C9 C18 -177.4(6) . .
C8 C9 C10 C11 0.7(9) . .
C18 C9 C10 C11 179.2(6) . .
C7 N7 C11 C10 2.3(9) . .
Pd2 N7 C11 C10 -171.7(5) . .
C9 C10 C11 N7 -2.5(9) . .
C16 N1 C12 C13 -1.2(8) . .
Pd2 N1 C12 C13 -175.9(4) . .
N1 C12 C13 C14 1.1(9) . .
C12 C13 C14 C15 -0.4(9) . .
C12 C13 C14 C17 179.9(5) . .
C13 C14 C15 C16 0.0(9) . .
C17 C14 C15 C16 179.6(5) . .
C12 N1 C16 C15 0.7(8) . .
Pd2 N1 C16 C15 175.4(4) . .
C14 C15 C16 N1 -0.1(9) . .
C19 N2 C17 N3 1.4(9) . 11_566
C19 N2 C17 C14 -176.1(5) . .
C13 C14 C17 N3 -178.2(5) . 11_566
C15 C14 C17 N3 2.2(8) . 11_566
C13 C14 C17 N2 -0.5(8) . .
C15 C14 C17 N2 179.9(5) . .
C17 N3 C18 N4 -1.2(9) 16_666 16_666
C17 N3 C18 C9 178.0(5) 16_666 .
C10 C9 C18 N4 0.4(8) . 16_666
C8 C9 C18 N4 178.9(6) . 16_666
C10 C9 C18 N3 -178.8(5) . .
C8 C9 C18 N3 -0.3(9) . .
C18 N4 C19 N2 0.5(9) 11_566 .
C18 N4 C19 C20 -179.0(5) 11_566 .
C17 N2 C19 N4 -0.8(9) . .
C17 N2 C19 C20 178.7(5) . .
N4 C19 C20 C21 173.0(6) . .
N2 C19 C20 C21 -6.5(9) . .
N4 C19 C20 C23 -5.8(9) . .
N2 C19 C20 C23 174.7(6) . .
C23 C20 C21 C22 0.6(10) . .
C19 C20 C21 C22 -178.3(6) . .
C24 N5 C22 C21 -0.7(10) . .
Pd1 N5 C22 C21 174.3(5) . .
C20 C21 C22 N5 0.6(10) . .
C21 C20 C23 C24 -1.5(10) . .
C19 C20 C23 C24 177.3(6) . .
C22 N5 C24 C23 -0.3(9) . .
Pd1 N5 C24 C23 -175.2(5) . .
C20 C23 C24 N5 1.4(10) . .
C27 N6 C25 C25 78.8(10) . 6_464
C26 N6 C25 C25 -162.4(8) . 6_464
Pd1 N6 C25 C25 -40.4(9) . 6_464
C6X C1X C2X F2X 176(2) . .
F1X C1X C2X F2X -4.2(15) . .
C6X C1X C2X C3X -3.9(18) . .
F1X C1X C2X C3X 176.0(13) . .
C1X C2X C3X F3X -177.0(15) . .
F2X C2X C3X F3X 3.3(18) . .
C1X C2X C3X C4X 5.2(15) . .
F2X C2X C3X C4X -174.6(17) . .
F3X C3X C4X F4X 6(3) . .
C2X C3X C4X F4X -176.1(15) . .
F3X C3X C4X C5X 178(2) . .
C2X C3X C4X C5X -4(3) . .
F4X C4X C5X F5X 7(4) . .
C3X C4X C5X F5X -164(2) . .
F4X C4X C5X C6X 174(3) . .
C3X C4X C5X C6X 3(5) . .
C2X C1X C6X F6X 169(2) . .
F1X C1X C6X F6X -11(4) . .
C2X C1X C6X C5X 3(4) . .
F1X C1X C6X C5X -177(3) . .
F5X C5X C6X F6X -3(6) . .
C4X C5X C6X F6X -169(3) . .
F5X C5X C6X C1X 164(3) . .
C4X C5X C6X C1X -2(6) . .
F1Y C1Y C2Y F2Y 3(3) . .
C6Y C1Y C2Y F2Y -174(3) . .
F1Y C1Y C2Y C3Y 180(2) . .
C6Y C1Y C2Y C3Y 2(2) . .
F2Y C2Y C3Y F3Y 5(2) . .
C1Y C2Y C3Y F3Y -171.2(19) . .
F2Y C2Y C3Y C4Y 177(3) . .
C1Y C2Y C3Y C4Y 1.2(19) . .
F3Y C3Y C4Y F4Y -8(4) . .
C2Y C3Y C4Y F4Y 180(2) . .
F3Y C3Y C4Y C5Y 172(3) . .
C2Y C3Y C4Y C5Y 0(4) . .
F4Y C4Y C5Y F5Y 4(5) . .
C3Y C4Y C5Y F5Y -176(3) . .
F4Y C4Y C5Y C6Y 177(3) . .
C3Y C4Y C5Y C6Y -3(5) . .
F1Y C1Y C6Y F6Y 0(5) . .
C2Y C1Y C6Y F6Y 178(3) . .
F1Y C1Y C6Y C5Y 177(4) . .
C2Y C1Y C6Y C5Y -6(5) . .
F5Y C5Y C6Y F6Y -5(6) . .
C4Y C5Y C6Y F6Y -177(3) . .
F5Y C5Y C6Y C1Y 179(3) . .
C4Y C5Y C6Y C1Y 6(6) . .
O3D N1D O1D O2D 139(7) . .
O3D N1D O2D O1D -141(7) . .
